data_1005016
loop_
_publ_author_name
'Snyder, G J'
'Gelabert, M C'
'DiSalvo, F J'

_publ_section_title
;
Refined structure and properties of the layered Mott insulator Ba Co S2
;
_journal_coden_ASTM JSSCBI
_journal_name_full 'Journal of Solid State Chemistry'
_journal_page_first 355
_journal_page_last 361
_journal_paper_doi 10.1006/jssc.1994.1380
_journal_volume 113
_journal_year 1994
_chemical_formula_structural 'Ba Co S2'
_chemical_formula_sum 'Ba Co S2'
_chemical_name_systematic 'Barium cobalt sulfide'
_space_group_IT_number 67
_symmetry_cell_setting orthorhombic
_symmetry_Int_Tables_number 67
_symmetry_space_group_name_Hall '-C 2a 2'
_symmetry_space_group_name_H-M 'C m m a'
_cell_angle_alpha 90
_cell_angle_beta 90
_cell_angle_gamma 90
_cell_formula_units_Z 4
_cell_length_a 6.4413(3)
_cell_length_b 6.4926(3)
_cell_length_c 8.9406(3)
_cell_volume 373.9
_refine_ls_R_factor_all 0.045
_cod_database_code 1005016

loop_
_symmetry_equiv_pos_as_xyz
x,y,z
x,-y,-z
1/2-x,y,-z
1/2-x,-y,z
-x,-y,-z
-x,y,z
1/2+x,-y,z
1/2+x,y,-z
1/2+x,1/2+y,z
1/2+x,1/2-y,-z
-x,1/2+y,-z
-x,1/2-y,z
1/2-x,1/2-y,-z
1/2-x,1/2+y,z
x,1/2-y,z
x,1/2+y,-z

loop_
_atom_site_aniso_label
_atom_site_aniso_U_11
_atom_site_aniso_U_12
_atom_site_aniso_U_13
_atom_site_aniso_U_22
_atom_site_aniso_U_23
_atom_site_aniso_U_33
Ba1 0.019(2) 0. 0. 0.011(2) 0. 0.013(1)
Co1 0.023(3) 0. 0. 0.016(2) 0. 0.014(1)
S1 0.021(3) 0. 0. 0.009(2) 0. 0.011(2)
S2 0.013(2) 0. 0. 0.062(4) 0. 0.017(1)

loop_
_atom_site_label
_atom_site_type_symbol
_atom_site_symmetry_multiplicity
_atom_site_Wyckoff_symbol
_atom_site_fract_x
_atom_site_fract_y
_atom_site_fract_z
_atom_site_occupancy
_atom_site_attached_hydrogens
_atom_site_calc_flag
Ba1 Ba2+ 4 g 0. 0.25 0.1981(1) 1. 0 d
Co1 Co2+ 4 g 0. 0.25 0.5932(2) 1. 0 d
S1 S2- 4 g 0. 0.25 0.8496(4) 1. 0 d
S2 S2- 4 b 0.25 0.5 0.5 1. 0 d

loop_
_atom_type_symbol
_atom_type_oxidation_number
Ba2+ 2.000
Co2+ 2.000
S2- -2.000
